data_4027323
loop_
_publ_author_name
'Philip C. Bulman Page'
'Christopher J. Bartlett'
'Yohan Chan'
'David Day'
'Phillip Parker'
'Benjamin R. Buckley'
'Geracimos A. Rassias'
'Alexandra M. Z. Slawin'
'Steven M. Allin'
'J\'er\^ome Lacour'
'Andr\'e Pinto'

_publ_section_title
;
 Asymmetric Epoxidation Using Iminium Salt Organocatalysts Featuring
 Dynamically Controlled Atropoisomerism
;
_journal_name_full 'Journal of Organic Chemistry'
_journal_page_first 6128
_journal_page_last 6138
_journal_paper_doi 10.1021/jo300915u
_journal_volume 77
_journal_year 2012
_chemical_absolute_configuration unk
_chemical_formula_moiety 'C35 H33 N O2'
_chemical_formula_sum 'C35 H33 N O2'
_chemical_formula_weight 499.62
_chemical_name_systematic
; 
 ? 
;
_space_group_IT_number 19
_symmetry_cell_setting orthorhombic
_symmetry_space_group_name_Hall 'P 2ac 2ab'
_symmetry_space_group_name_H-M 'P 21 21 21'
_atom_sites_solution_hydrogens geom
_atom_sites_solution_primary direct
_atom_sites_solution_secondary difmap
_audit_creation_method SHELXL-97
_cell_angle_alpha 90.00
_cell_angle_beta 90.00
_cell_angle_gamma 90.00
_cell_formula_units_Z 4
_cell_length_a 11.198(3)
_cell_length_b 12.171(3)
_cell_length_c 19.804(5)
_cell_measurement_reflns_used 8847
_cell_measurement_temperature 93(2)
_cell_measurement_theta_max 28.8542
_cell_measurement_theta_min 1.9640
_cell_volume 2699.1(12)
_computing_cell_refinement 'CrystalClear (Rigaku Corp., 2004)'
_computing_data_collection 'CrystalClear (Rigaku Corp., 2004)'
_computing_data_reduction 'CrystalClear (Rigaku Corp., 2004)'
_computing_molecular_graphics 'Bruker SHELXTL'
_computing_publication_material 'Bruker SHELXTL'
_computing_structure_refinement 'SHELXL-97 (Sheldrick, 1997)'
_computing_structure_solution 'SHELXS-97 (Sheldrick, 1990)'
_diffrn_ambient_temperature 93(2)
_diffrn_measured_fraction_theta_full 0.998
_diffrn_measured_fraction_theta_max 0.998
_diffrn_measurement_device_type CCD
_diffrn_measurement_method '\w and \f scans'
_diffrn_radiation_monochromator confocal
_diffrn_radiation_source 'rotating anode'
_diffrn_radiation_type MoK\a
_diffrn_radiation_wavelength 0.71073
_diffrn_reflns_av_R_equivalents 0.0687
_diffrn_reflns_av_sigmaI/netI 0.0712
_diffrn_reflns_limit_h_max 13
_diffrn_reflns_limit_h_min -13
_diffrn_reflns_limit_k_max 14
_diffrn_reflns_limit_k_min -11
_diffrn_reflns_limit_l_max 23
_diffrn_reflns_limit_l_min -22
_diffrn_reflns_number 17103
_diffrn_reflns_theta_full 25.00
_diffrn_reflns_theta_max 25.33
_diffrn_reflns_theta_min 1.96
_exptl_absorpt_coefficient_mu 0.075
_exptl_absorpt_correction_T_max 1.0000
_exptl_absorpt_correction_T_min 0.7911
_exptl_absorpt_correction_type multi-scan
_exptl_absorpt_process_details 'Jacobson, R. (1998) Private communication'
_exptl_crystal_colour Colorless
_exptl_crystal_density_diffrn 1.230
_exptl_crystal_description Prism
_exptl_crystal_F_000 1064
_exptl_crystal_size_max 0.2000
_exptl_crystal_size_mid 0.2000
_exptl_crystal_size_min 0.2000
_refine_diff_density_max 0.243
_refine_diff_density_min -0.226
_refine_diff_density_rms 0.046
_refine_ls_abs_structure_details 'Flack H D (1983), Acta Cryst. A39, 876-881'
_refine_ls_abs_structure_Flack 0.7(17)
_refine_ls_extinction_method none
_refine_ls_goodness_of_fit_ref 0.978
_refine_ls_hydrogen_treatment constr
_refine_ls_matrix_type full
_refine_ls_number_parameters 343
_refine_ls_number_reflns 4914
_refine_ls_number_restraints 0
_refine_ls_restrained_S_all 0.978
_refine_ls_R_factor_all 0.0669
_refine_ls_R_factor_gt 0.0526
_refine_ls_shift/su_max 0.027
_refine_ls_shift/su_mean 0.005
_refine_ls_structure_factor_coef Fsqd
_refine_ls_weighting_details 'calc w=1/[\s^2^(Fo^2^)+(0.0626P)^2^+0.0000P] where P=(Fo^2^+2Fc^2^)/3'
_refine_ls_weighting_scheme calc
_refine_ls_wR_factor_gt 0.1188
_refine_ls_wR_factor_ref 0.1277
_reflns_number_gt 3942
_reflns_number_total 4914
_reflns_threshold_expression >2sigma(I)
_cod_data_source_file jo300915u_si_001_2.cif
_cod_data_source_block 24
_cod_original_cell_volume 2699.0(11)
_cod_database_code 4027323

loop_
_symmetry_equiv_pos_as_xyz
'x, y, z'
'-x+1/2, -y, z+1/2'
'-x, y+1/2, -z+1/2'
'x+1/2, -y+1/2, -z'

loop_
_atom_site_label
_atom_site_type_symbol
_atom_site_fract_x
_atom_site_fract_y
_atom_site_fract_z
_atom_site_U_iso_or_equiv
_atom_site_adp_type
_atom_site_occupancy
_atom_site_symmetry_multiplicity
_atom_site_calc_flag
_atom_site_refinement_flags
N1 N 0.35274(19) 0.29526(17) 0.34642(10) 0.0287(5) Uani 1 1 d .
C2 C 0.2697(2) 0.3552(2) 0.39191(13) 0.0314(6) Uani 1 1 d .
H2A H 0.2439 0.3009 0.4269 0.038 Uiso 1 1 calc R
C3 C 0.3296(2) 0.4503(2) 0.43061(12) 0.0301(6) Uani 1 1 d .
C4 C 0.3795(2) 0.5416(2) 0.39891(12) 0.0269(6) Uani 1 1 d .
C5 C 0.3693(2) 0.5507(2) 0.32374(11) 0.0248(6) Uani 1 1 d .
C6 C 0.4062(2) 0.4612(2) 0.28571(11) 0.0261(6) Uani 1 1 d .
C7 C 0.4533(2) 0.3597(2) 0.31957(13) 0.0305(6) Uani 1 1 d .
H7A H 0.4987 0.3150 0.2867 0.037 Uiso 1 1 calc R
H7B H 0.5078 0.3804 0.3568 0.037 Uiso 1 1 calc R
C8 C 0.3344(3) 0.4445(2) 0.50245(13) 0.0350(7) Uani 1 1 d .
H8A H 0.2995 0.3832 0.5246 0.042 Uiso 1 1 calc R
C9 C 0.3873(3) 0.5240(2) 0.54017(13) 0.0362(7) Uani 1 1 d .
H9A H 0.3841 0.5191 0.5880 0.043 Uiso 1 1 calc R
C10 C 0.4472(2) 0.6140(2) 0.50982(12) 0.0307(6) Uani 1 1 d .
C11 C 0.5137(3) 0.6912(2) 0.54693(13) 0.0358(7) Uani 1 1 d .
H11A H 0.5127 0.6878 0.5949 0.043 Uiso 1 1 calc R
C12 C 0.5793(2) 0.7704(2) 0.51607(13) 0.0366(7) Uani 1 1 d .
H12A H 0.6234 0.8217 0.5422 0.044 Uiso 1 1 calc R
C13 C 0.5815(2) 0.7761(2) 0.44527(13) 0.0340(7) Uani 1 1 d .
H13A H 0.6296 0.8299 0.4236 0.041 Uiso 1 1 calc R
C14 C 0.5153(2) 0.7053(2) 0.40723(12) 0.0285(6) Uani 1 1 d .
H14A H 0.5161 0.7123 0.3594 0.034 Uiso 1 1 calc R
C15 C 0.4452(2) 0.6214(2) 0.43739(12) 0.0255(6) Uani 1 1 d .
C16 C 0.3133(2) 0.6434(2) 0.29179(12) 0.0263(6) Uani 1 1 d .
C17 C 0.2670(2) 0.7342(2) 0.32758(13) 0.0303(6) Uani 1 1 d .
H17A H 0.2753 0.7366 0.3753 0.036 Uiso 1 1 calc R
C18 C 0.2106(2) 0.8187(2) 0.29529(14) 0.0361(7) Uani 1 1 d .
H18A H 0.1799 0.8785 0.3208 0.043 Uiso 1 1 calc R
C19 C 0.1974(3) 0.8180(2) 0.22423(14) 0.0397(7) Uani 1 1 d .
H19A H 0.1592 0.8774 0.2019 0.048 Uiso 1 1 calc R
C20 C 0.2400(2) 0.7312(2) 0.18817(14) 0.0345(7) Uani 1 1 d .
H20A H 0.2310 0.7310 0.1405 0.041 Uiso 1 1 calc R
C21 C 0.2974(2) 0.6414(2) 0.21988(12) 0.0285(6) Uani 1 1 d .
C22 C 0.3372(3) 0.5487(2) 0.18310(13) 0.0337(6) Uani 1 1 d .
H22A H 0.3271 0.5473 0.1355 0.040 Uiso 1 1 calc R
C23 C 0.3896(2) 0.4613(2) 0.21450(12) 0.0327(6) Uani 1 1 d .
H23A H 0.4153 0.4000 0.1886 0.039 Uiso 1 1 calc R
C24 C 0.1558(2) 0.3910(2) 0.35513(15) 0.0393(7) Uani 1 1 d .
H24A H 0.1210 0.3279 0.3316 0.059 Uiso 1 1 calc R
H24B H 0.1753 0.4485 0.3223 0.059 Uiso 1 1 calc R
H24C H 0.0982 0.4197 0.3880 0.059 Uiso 1 1 calc R
C25 C 0.3933(2) 0.1852(2) 0.36808(13) 0.0289(6) Uani 1 1 d .
H25A H 0.4583 0.1647 0.3358 0.035 Uiso 1 1 calc R
C26 C 0.2989(2) 0.0954(2) 0.36063(12) 0.0284(6) Uani 1 1 d .
H26A H 0.3419 0.0235 0.3578 0.034 Uiso 1 1 calc R
O27 O 0.22109(15) 0.09024(14) 0.41801(7) 0.0274(4) Uani 1 1 d .
C28 C 0.2823(2) 0.0754(2) 0.48132(13) 0.0308(6) Uani 1 1 d .
O29 O 0.36337(16) 0.16483(15) 0.49137(8) 0.0340(5) Uani 1 1 d .
C30 C 0.4500(3) 0.1767(2) 0.43856(13) 0.0369(7) Uani 1 1 d .
H30A H 0.5047 0.1129 0.4395 0.044 Uiso 1 1 calc R
H30B H 0.4980 0.2436 0.4471 0.044 Uiso 1 1 calc R
C31 C 0.2215(2) 0.10530(19) 0.29783(12) 0.0251(6) Uani 1 1 d .
C32 C 0.0984(2) 0.1023(2) 0.30074(13) 0.0323(6) Uani 1 1 d .
H32A H 0.0597 0.0969 0.3433 0.039 Uiso 1 1 calc R
C33 C 0.0305(2) 0.1070(2) 0.24206(13) 0.0349(6) Uani 1 1 d .
H33A H -0.0542 0.1041 0.2447 0.042 Uiso 1 1 calc R
C34 C 0.0854(3) 0.1160(2) 0.18047(13) 0.0369(7) Uani 1 1 d .
H34A H 0.0387 0.1196 0.1405 0.044 Uiso 1 1 calc R
C35 C 0.2105(3) 0.1197(2) 0.17643(13) 0.0373(7) Uani 1 1 d .
H35A H 0.2489 0.1262 0.1339 0.045 Uiso 1 1 calc R
C36 C 0.2771(3) 0.1137(2) 0.23517(13) 0.0365(7) Uani 1 1 d .
H36A H 0.3618 0.1154 0.2327 0.044 Uiso 1 1 calc R
C37 C 0.1888(3) 0.0890(2) 0.53456(13) 0.0369(7) Uani 1 1 d .
H37A H 0.1516 0.1616 0.5301 0.055 Uiso 1 1 calc R
H37B H 0.2257 0.0826 0.5793 0.055 Uiso 1 1 calc R
H37C H 0.1279 0.0319 0.5293 0.055 Uiso 1 1 calc R
C38 C 0.3437(3) -0.0351(2) 0.48612(14) 0.0407(7) Uani 1 1 d .
H38A H 0.4043 -0.0408 0.4506 0.061 Uiso 1 1 calc R
H38B H 0.2846 -0.0937 0.4804 0.061 Uiso 1 1 calc R
H38C H 0.3819 -0.0422 0.5304 0.061 Uiso 1 1 calc R

loop_
_atom_site_aniso_label
_atom_site_aniso_U_11
_atom_site_aniso_U_22
_atom_site_aniso_U_33
_atom_site_aniso_U_23
_atom_site_aniso_U_13
_atom_site_aniso_U_12
N1 0.0255(11) 0.0247(12) 0.0359(12) 0.0029(10) 0.0061(10) -0.0001(10)
C2 0.0323(14) 0.0268(14) 0.0350(14) 0.0034(12) 0.0086(12) 0.0023(12)
C3 0.0328(15) 0.0265(14) 0.0311(14) 0.0036(12) 0.0060(12) 0.0034(12)
C4 0.0313(14) 0.0233(13) 0.0261(13) -0.0002(11) 0.0027(11) -0.0005(12)
C5 0.0282(14) 0.0220(13) 0.0243(13) 0.0030(11) 0.0003(11) -0.0038(11)
C6 0.0283(14) 0.0246(14) 0.0253(13) 0.0002(11) 0.0010(11) -0.0021(12)
C7 0.0282(14) 0.0287(14) 0.0347(14) -0.0039(12) 0.0059(12) -0.0028(12)
C8 0.0400(16) 0.0335(15) 0.0316(14) 0.0090(13) 0.0084(13) 0.0001(14)
C9 0.0417(17) 0.0416(17) 0.0254(14) 0.0014(13) 0.0058(12) 0.0064(15)
C10 0.0358(15) 0.0330(15) 0.0234(13) -0.0002(12) 0.0021(12) 0.0072(13)
C11 0.0426(17) 0.0383(16) 0.0267(14) -0.0074(13) -0.0075(12) 0.0127(14)
C12 0.0402(16) 0.0353(17) 0.0342(15) -0.0090(13) -0.0132(13) 0.0050(13)
C13 0.0329(15) 0.0305(16) 0.0385(15) -0.0021(13) -0.0053(12) 0.0014(13)
C14 0.0318(14) 0.0282(14) 0.0254(13) 0.0007(11) 0.0009(11) 0.0011(12)
C15 0.0274(14) 0.0266(14) 0.0226(13) -0.0026(11) 0.0011(11) 0.0059(11)
C16 0.0263(13) 0.0242(14) 0.0286(13) 0.0000(11) 0.0014(11) -0.0052(11)
C17 0.0296(14) 0.0284(15) 0.0330(14) 0.0037(12) 0.0014(12) -0.0028(12)
C18 0.0345(16) 0.0270(15) 0.0468(17) -0.0024(13) 0.0029(14) -0.0003(12)
C19 0.0381(17) 0.0330(16) 0.0479(17) 0.0135(14) -0.0053(14) -0.0016(13)
C20 0.0363(16) 0.0340(16) 0.0333(15) 0.0086(13) -0.0038(12) -0.0074(13)
C21 0.0282(14) 0.0280(14) 0.0294(14) 0.0079(11) 0.0005(11) -0.0072(12)
C22 0.0404(16) 0.0343(16) 0.0265(13) 0.0034(12) 0.0004(12) -0.0087(13)
C23 0.0344(15) 0.0326(16) 0.0311(14) -0.0044(12) 0.0037(12) -0.0048(13)
C24 0.0310(15) 0.0325(16) 0.0543(18) 0.0032(14) 0.0034(13) 0.0018(13)
C25 0.0226(13) 0.0286(15) 0.0354(14) 0.0029(11) 0.0029(11) 0.0039(11)
C26 0.0271(13) 0.0250(14) 0.0332(14) 0.0011(12) 0.0064(12) 0.0019(11)
O27 0.0272(9) 0.0292(10) 0.0257(9) 0.0019(8) 0.0020(7) -0.0020(8)
C28 0.0320(14) 0.0261(14) 0.0343(14) 0.0015(12) -0.0017(12) -0.0033(12)
O29 0.0337(10) 0.0339(11) 0.0345(10) 0.0008(8) -0.0016(9) -0.0035(8)
C30 0.0278(15) 0.0416(17) 0.0412(15) 0.0117(13) -0.0018(12) -0.0024(13)
C31 0.0314(14) 0.0176(12) 0.0263(13) -0.0014(11) 0.0005(12) 0.0003(11)
C32 0.0336(15) 0.0301(15) 0.0333(14) 0.0015(12) 0.0049(13) 0.0056(12)
C33 0.0293(14) 0.0333(15) 0.0419(16) -0.0030(13) -0.0032(13) 0.0052(13)
C34 0.0488(18) 0.0296(16) 0.0324(15) 0.0001(12) -0.0078(14) 0.0045(14)
C35 0.0499(18) 0.0353(16) 0.0267(14) 0.0016(12) 0.0017(13) -0.0055(14)
C36 0.0353(15) 0.0360(16) 0.0383(15) -0.0011(13) 0.0047(13) -0.0069(13)
C37 0.0380(16) 0.0409(17) 0.0317(14) -0.0019(13) 0.0035(12) -0.0025(14)
C38 0.0491(18) 0.0364(16) 0.0366(15) 0.0065(13) -0.0016(14) 0.0081(15)

loop_
_atom_type_symbol
_atom_type_description
_atom_type_scat_dispersion_real
_atom_type_scat_dispersion_imag
_atom_type_scat_source
C C 0.0033 0.0016 'International Tables Vol C Tables 4.2.6.8 and 6.1.1.4'
H H 0.0000 0.0000 'International Tables Vol C Tables 4.2.6.8 and 6.1.1.4'
N N 0.0061 0.0033 'International Tables Vol C Tables 4.2.6.8 and 6.1.1.4'
O O 0.0106 0.0060 'International Tables Vol C Tables 4.2.6.8 and 6.1.1.4'

loop_
_geom_angle_atom_site_label_1
_geom_angle_atom_site_label_2
_geom_angle_atom_site_label_3
_geom_angle
C7 N1 C25 110.7(2)
C7 N1 C2 115.9(2)
C25 N1 C2 117.45(19)
N1 C2 C24 111.9(2)
N1 C2 C3 113.5(2)
C24 C2 C3 112.6(2)
N1 C2 H2A 106.1
C24 C2 H2A 106.1
C3 C2 H2A 106.1
C4 C3 C8 118.3(2)
C4 C3 C2 123.3(2)
C8 C3 C2 118.4(2)
C3 C4 C15 120.3(2)
C3 C4 C5 118.4(2)
C15 C4 C5 121.1(2)
C6 C5 C16 120.5(2)
C6 C5 C4 117.4(2)
C16 C5 C4 121.9(2)
C5 C6 C23 120.0(2)
C5 C6 C7 120.5(2)
C23 C6 C7 119.3(2)
N1 C7 C6 109.3(2)
N1 C7 H7A 109.8
C6 C7 H7A 109.8
N1 C7 H7B 109.8
C6 C7 H7B 109.8
H7A C7 H7B 108.3
C9 C8 C3 122.0(2)
C9 C8 H8A 119.0
C3 C8 H8A 119.0
C8 C9 C10 121.5(2)
C8 C9 H9A 119.2
C10 C9 H9A 119.2
C11 C10 C9 123.0(2)
C11 C10 C15 119.2(2)
C9 C10 C15 117.7(2)
C12 C11 C10 121.7(2)
C12 C11 H11A 119.1
C10 C11 H11A 119.1
C11 C12 C13 119.6(2)
C11 C12 H12A 120.2
C13 C12 H12A 120.2
C14 C13 C12 120.7(3)
C14 C13 H13A 119.6
C12 C13 H13A 119.6
C13 C14 C15 121.5(2)
C13 C14 H14A 119.2
C15 C14 H14A 119.2
C14 C15 C4 123.1(2)
C14 C15 C10 117.2(2)
C4 C15 C10 119.7(2)
C17 C16 C5 123.6(2)
C17 C16 C21 117.8(2)
C5 C16 C21 118.5(2)
C18 C17 C16 121.6(2)
C18 C17 H17A 119.2
C16 C17 H17A 119.2
C17 C18 C19 120.6(3)
C17 C18 H18A 119.7
C19 C18 H18A 119.7
C20 C19 C18 119.4(3)
C20 C19 H19A 120.3
C18 C19 H19A 120.3
C19 C20 C21 121.7(2)
C19 C20 H20A 119.1
C21 C20 H20A 119.2
C22 C21 C20 122.0(2)
C22 C21 C16 119.1(2)
C20 C21 C16 118.9(2)
C23 C22 C21 121.5(2)
C23 C22 H22A 119.3
C21 C22 H22A 119.3
C22 C23 C6 120.5(2)
C22 C23 H23A 119.7
C6 C23 H23A 119.7
C2 C24 H24A 109.5
C2 C24 H24B 109.5
H24A C24 H24B 109.5
C2 C24 H24C 109.5
H24A C24 H24C 109.5
H24B C24 H24C 109.5
N1 C25 C26 114.1(2)
N1 C25 C30 116.8(2)
C26 C25 C30 109.0(2)
N1 C25 H25A 105.3
C26 C25 H25A 105.3
C30 C25 H25A 105.3
O27 C26 C31 107.8(2)
O27 C26 C25 112.0(2)
C31 C26 C25 114.6(2)
O27 C26 H26A 107.4
C31 C26 H26A 107.4
C25 C26 H26A 107.4
C26 O27 C28 113.97(19)
O29 C28 O27 109.12(19)
O29 C28 C37 105.2(2)
O27 C28 C37 105.5(2)
O29 C28 C38 112.2(2)
O27 C28 C38 112.5(2)
C37 C28 C38 111.9(2)
C28 O29 C30 113.86(19)
O29 C30 C25 112.9(2)
O29 C30 H30A 109.0
C25 C30 H30A 109.0
O29 C30 H30B 109.0
C25 C30 H30B 109.0
H30A C30 H30B 107.8
C32 C31 C36 119.1(2)
C32 C31 C26 122.2(2)
C36 C31 C26 118.7(2)
C33 C32 C31 120.7(2)
C33 C32 H32A 119.7
C31 C32 H32A 119.7
C34 C33 C32 120.2(3)
C34 C33 H33A 119.9
C32 C33 H33A 119.9
C33 C34 C35 120.1(3)
C33 C34 H34A 120.0
C35 C34 H34A 120.0
C36 C35 C34 119.2(3)
C36 C35 H35A 120.4
C34 C35 H35A 120.4
C35 C36 C31 120.8(3)
C35 C36 H36A 119.6
C31 C36 H36A 119.6
C28 C37 H37A 109.5
C28 C37 H37B 109.5
H37A C37 H37B 109.5
C28 C37 H37C 109.5
H37A C37 H37C 109.5
H37B C37 H37C 109.5
C28 C38 H38A 109.5
C28 C38 H38B 109.5
H38A C38 H38B 109.5
C28 C38 H38C 109.5
H38A C38 H38C 109.5
H38B C38 H38C 109.5

loop_
_geom_bond_atom_site_label_1
_geom_bond_atom_site_label_2
_geom_bond_distance
N1 C7 1.471(3)
N1 C25 1.478(3)
N1 C2 1.486(3)
C2 C24 1.533(4)
C2 C3 1.542(4)
C2 H2A 1.0000
C3 C4 1.393(3)
C3 C8 1.426(3)
C4 C15 1.437(3)
C4 C5 1.497(3)
C5 C6 1.387(3)
C5 C16 1.438(3)
C6 C23 1.422(3)
C6 C7 1.502(3)
C7 H7A 0.9900
C7 H7B 0.9900
C8 C9 1.358(4)
C8 H8A 0.9500
C9 C10 1.418(4)
C9 H9A 0.9500
C10 C11 1.407(4)
C10 C15 1.437(3)
C11 C12 1.358(4)
C11 H11A 0.9500
C12 C13 1.404(4)
C12 H12A 0.9500
C13 C14 1.364(4)
C13 H13A 0.9500
C14 C15 1.420(3)
C14 H14A 0.9500
C16 C17 1.411(4)
C16 C21 1.435(3)
C17 C18 1.366(4)
C17 H17A 0.9500
C18 C19 1.415(4)
C18 H18A 0.9500
C19 C20 1.361(4)
C19 H19A 0.9500
C20 C21 1.415(4)
C20 H20A 0.9500
C21 C22 1.414(4)
C22 C23 1.365(4)
C22 H22A 0.9500
C23 H23A 0.9500
C24 H24A 0.9800
C24 H24B 0.9800
C24 H24C 0.9800
C25 C26 1.527(4)
C25 C30 1.537(4)
C25 H25A 1.0000
C26 O27 1.433(3)
C26 C31 1.521(3)
C26 H26A 1.0000
O27 C28 1.440(3)
C28 O29 1.432(3)
C28 C37 1.495(4)
C28 C38 1.513(4)
O29 C30 1.434(3)
C30 H30A 0.9900
C30 H30B 0.9900
C31 C32 1.380(4)
C31 C36 1.392(3)
C32 C33 1.390(4)
C32 H32A 0.9500
C33 C34 1.370(4)
C33 H33A 0.9500
C34 C35 1.404(4)
C34 H34A 0.9500
C35 C36 1.384(4)
C35 H35A 0.9500
C36 H36A 0.9500
C37 H37A 0.9800
C37 H37B 0.9800
C37 H37C 0.9800
C38 H38A 0.9800
C38 H38B 0.9800
C38 H38C 0.9800

loop_
_geom_torsion_atom_site_label_1
_geom_torsion_atom_site_label_2
_geom_torsion_atom_site_label_3
_geom_torsion_atom_site_label_4
_geom_torsion
C7 N1 C2 C24 100.4(3)
C25 N1 C2 C24 -125.7(2)
C7 N1 C2 C3 -28.3(3)
C25 N1 C2 C3 105.7(2)
N1 C2 C3 C4 62.7(3)
C24 C2 C3 C4 -65.6(3)
N1 C2 C3 C8 -117.1(3)
C24 C2 C3 C8 114.5(3)
C8 C3 C4 C15 6.7(4)
C2 C3 C4 C15 -173.2(2)
C8 C3 C4 C5 -177.1(2)
C2 C3 C4 C5 3.1(4)
C3 C4 C5 C6 -52.0(3)
C15 C4 C5 C6 124.3(3)
C3 C4 C5 C16 122.2(3)
C15 C4 C5 C16 -61.6(3)
C16 C5 C6 C23 0.6(4)
C4 C5 C6 C23 174.8(2)
C16 C5 C6 C7 -173.8(2)
C4 C5 C6 C7 0.5(3)
C25 N1 C7 C6 168.9(2)
C2 N1 C7 C6 -54.1(3)
C5 C6 C7 N1 77.6(3)
C23 C6 C7 N1 -96.8(3)
C4 C3 C8 C9 -1.0(4)
C2 C3 C8 C9 178.8(3)
C3 C8 C9 C10 -3.9(4)
C8 C9 C10 C11 -173.0(3)
C8 C9 C10 C15 2.9(4)
C9 C10 C11 C12 173.7(3)
C15 C10 C11 C12 -2.2(4)
C10 C11 C12 C13 -0.1(4)
C11 C12 C13 C14 2.2(4)
C12 C13 C14 C15 -2.1(4)
C13 C14 C15 C4 -176.5(2)
C13 C14 C15 C10 -0.2(4)
C3 C4 C15 C14 168.8(2)
C5 C4 C15 C14 -7.4(4)
C3 C4 C15 C10 -7.5(4)
C5 C4 C15 C10 176.3(2)
C11 C10 C15 C14 2.3(4)
C9 C10 C15 C14 -173.8(2)
C11 C10 C15 C4 178.8(2)
C9 C10 C15 C4 2.7(4)
C6 C5 C16 C17 176.0(2)
C4 C5 C16 C17 2.0(4)
C6 C5 C16 C21 -0.5(4)
C4 C5 C16 C21 -174.5(2)
C5 C16 C17 C18 -177.6(2)
C21 C16 C17 C18 -1.1(4)
C16 C17 C18 C19 -0.4(4)
C17 C18 C19 C20 1.0(4)
C18 C19 C20 C21 0.0(4)
C19 C20 C21 C22 177.1(3)
C19 C20 C21 C16 -1.4(4)
C17 C16 C21 C22 -176.6(2)
C5 C16 C21 C22 0.1(4)
C17 C16 C21 C20 1.9(4)
C5 C16 C21 C20 178.6(2)
C20 C21 C22 C23 -178.3(3)
C16 C21 C22 C23 0.3(4)
C21 C22 C23 C6 -0.2(4)
C5 C6 C23 C22 -0.3(4)
C7 C6 C23 C22 174.2(2)
C7 N1 C25 C26 -148.9(2)
C2 N1 C25 C26 74.9(3)
C7 N1 C25 C30 82.3(3)
C2 N1 C25 C30 -53.8(3)
N1 C25 C26 O27 -85.2(3)
C30 C25 C26 O27 47.4(3)
N1 C25 C26 C31 38.0(3)
C30 C25 C26 C31 170.5(2)
C31 C26 O27 C28 177.22(19)
C25 C26 O27 C28 -55.8(3)
C26 O27 C28 O29 59.2(2)
C26 O27 C28 C37 171.8(2)
C26 O27 C28 C38 -66.0(3)
O27 C28 O29 C30 -58.0(3)
C37 C28 O29 C30 -170.7(2)
C38 C28 O29 C30 67.4(3)
C28 O29 C30 C25 54.0(3)
N1 C25 C30 O29 84.4(3)
C26 C25 C30 O29 -46.7(3)
O27 C26 C31 C32 -3.5(3)
C25 C26 C31 C32 -129.0(3)
O27 C26 C31 C36 178.8(2)
C25 C26 C31 C36 53.4(3)
C36 C31 C32 C33 0.3(4)
C26 C31 C32 C33 -177.3(2)
C31 C32 C33 C34 -0.7(4)
C32 C33 C34 C35 0.4(4)
C33 C34 C35 C36 0.3(4)
C34 C35 C36 C31 -0.7(4)
C32 C31 C36 C35 0.4(4)
C26 C31 C36 C35 178.1(2)
